data_7053564
loop_
_publ_author_name
'Sapchenko, Sergey A.'
'Dybtsev, Danil N.'
'Samsonenko, Denis G.'
'Fedin, Vladimir P.'

_publ_section_title
;
 Synthesis, crystal structures, luminescent and thermal properties of two
 new metal--organic coordination polymers based on zinc(ii) carboxylates
;
_journal_issue 11
_journal_name_full 'New Journal of Chemistry'
_journal_page_first 2445
_journal_paper_doi 10.1039/c0nj00196a
_journal_volume 34
_journal_year 2010
_chemical_formula_structural '(N H2 (C H3)2)2 (Zn3 (C8 H4 O4)4) . (C3 H7 N O) . (H2 O)'
_chemical_formula_sum 'C39 H41 N3 O18 Zn3'
_chemical_formula_weight 1035.86
_chemical_name_systematic
;
?
;
_space_group_IT_number 15
_symmetry_cell_setting monoclinic
_symmetry_space_group_name_Hall '-C 2yc'
_symmetry_space_group_name_H-M 'C 1 2/c 1'
_atom_sites_solution_hydrogens geom
_atom_sites_solution_primary direct
_atom_sites_solution_secondary difmap
_audit_creation_method SHELXL-97
_cell_angle_alpha 90.00
_cell_angle_beta 90.467(1)
_cell_angle_gamma 90.00
_cell_formula_units_Z 4
_cell_length_a 33.1453(16)
_cell_length_b 9.5959(4)
_cell_length_c 18.4950(8)
_cell_measurement_reflns_used 9023
_cell_measurement_temperature 150(2)
_cell_measurement_theta_max 33.21
_cell_measurement_theta_min 2.46
_cell_volume 5882.3(5)
_computing_cell_refinement 'SAINT (Bruker-AXS, 2004)'
_computing_data_collection 'APEX2 (Bruker-AXS, 2004)'
_computing_data_reduction 'SAINT (Bruker-AXS, 2004)'
_computing_molecular_graphics 'SHELXTL (Bruker-AXS, 2004)'
_computing_publication_material 'CIFTAB-97 (Sheldrick, 1998)'
_computing_structure_refinement 'SHELXL-97 (Sheldrick, 1998)'
_computing_structure_solution 'SHELXS-97 (Sheldrick, 1998)'
_diffrn_ambient_temperature 150(2)
_diffrn_detector_area_resol_mean 25
_diffrn_measured_fraction_theta_full 0.994
_diffrn_measured_fraction_theta_max 0.993
_diffrn_measurement_device_type 'Bruker Nonius X8Apex CCD'
_diffrn_measurement_method '\f scans'
_diffrn_radiation_monochromator graphite
_diffrn_radiation_probe x-ray
_diffrn_radiation_source 'fine-focus sealed tube'
_diffrn_radiation_type MoK\a
_diffrn_radiation_wavelength 0.71073
_diffrn_reflns_av_R_equivalents 0.0354
_diffrn_reflns_av_sigmaI/netI 0.0584
_diffrn_reflns_limit_h_max 53
_diffrn_reflns_limit_h_min -53
_diffrn_reflns_limit_k_max 15
_diffrn_reflns_limit_k_min -12
_diffrn_reflns_limit_l_max 16
_diffrn_reflns_limit_l_min -30
_diffrn_reflns_number 33788
_diffrn_reflns_theta_full 25.00
_diffrn_reflns_theta_max 35.42
_diffrn_reflns_theta_min 2.20
_diffrn_standards_decay_% 0
_diffrn_standards_interval_count 0
_diffrn_standards_interval_time 0
_diffrn_standards_number 0
_exptl_absorpt_coefficient_mu 1.271
_exptl_absorpt_correction_T_max 0.8834
_exptl_absorpt_correction_T_min 0.5689
_exptl_absorpt_correction_type multi-scan
_exptl_absorpt_process_details 'SADABS (Bruker-AXS, 2004)'
_exptl_crystal_colour colorless
_exptl_crystal_density_diffrn 1.170
_exptl_crystal_density_method 'not measured'
_exptl_crystal_description plate
_exptl_crystal_F_000 2120
_exptl_crystal_size_max 0.50
_exptl_crystal_size_mid 0.35
_exptl_crystal_size_min 0.10
_refine_diff_density_max 1.984
_refine_diff_density_min -1.173
_refine_diff_density_rms 0.190
_refine_ls_extinction_coef 0
_refine_ls_extinction_method none
_refine_ls_goodness_of_fit_ref 1.077
_refine_ls_hydrogen_treatment constr
_refine_ls_matrix_type full
_refine_ls_number_parameters 349
_refine_ls_number_reflns 13263
_refine_ls_number_restraints 60
_refine_ls_restrained_S_all 1.079
_refine_ls_R_factor_all 0.1093
_refine_ls_R_factor_gt 0.0782
_refine_ls_shift/su_max 0.001
_refine_ls_shift/su_mean 0.000
_refine_ls_structure_factor_coef Fsqd
_refine_ls_weighting_details 'calc w=1/[\s^2^(Fo^2^)+(0.1192P)^2^+43.5410P] where P=(Fo^2^+2Fc^2^)/3'
_refine_ls_weighting_scheme calc
_refine_ls_wR_factor_gt 0.2438
_refine_ls_wR_factor_ref 0.2550
_reflns_number_gt 9279
_reflns_number_total 13263
_reflns_threshold_expression >2\s(I)
_cod_data_source_file c0nj00196a.txt
_cod_data_source_block compound1
_cod_depositor_comments
;
The following automatic conversions were performed:

'_symmetry_cell_setting' value 'Monoclinic' changed to 'monoclinic'
according to /home/saulius/struct/CIF-dictionaries/cif_core.dic
dictionary named 'cif_core.dic' version 2.4.2 from 2011-04-26.

Automatic conversion script
Id: cif_fix_values 1891 2012-01-12 08:04:46Z andrius 
;
_cod_database_code 7053564

loop_
_symmetry_equiv_pos_as_xyz
'x, y, z'
'-x, y, -z+1/2'
'x+1/2, y+1/2, z'
'-x+1/2, y+1/2, -z+1/2'
'-x, -y, -z'
'x, -y, z-1/2'
'-x+1/2, -y+1/2, -z'
'x+1/2, -y+1/2, z-1/2'

loop_
_atom_site_label
_atom_site_type_symbol
_atom_site_fract_x
_atom_site_fract_y
_atom_site_fract_z
_atom_site_U_iso_or_equiv
_atom_site_adp_type
_atom_site_occupancy
_atom_site_symmetry_multiplicity
_atom_site_calc_flag
_atom_site_refinement_flags
_atom_site_disorder_assembly
_atom_site_disorder_group
Zn1 Zn 0.153346(11) 0.71055(4) 0.00432(2) 0.01729(10) Uani 1 1 d . . .
Zn2 Zn 0.2500 0.7500 0.0000 0.01428(11) Uani 1 2 d S . .
O1 O 0.16089(9) 0.8377(4) 0.08558(15) 0.0297(6) Uani 1 1 d . . .
O2 O 0.22866(9) 0.8192(3) 0.09677(14) 0.0254(5) Uani 1 1 d . . .
C1 C 0.19440(12) 0.8576(4) 0.11807(19) 0.0235(7) Uani 1 1 d . . .
C2 C 0.19242(11) 0.9290(4) 0.1900(2) 0.0243(7) Uani 1 1 d . . .
C3 C 0.15608(12) 0.9811(6) 0.2138(2) 0.0348(10) Uani 1 1 d . . .
H3 H 0.1325 0.9734 0.1846 0.042 Uiso 1 1 calc R . .
C4 C 0.15445(12) 1.0453(6) 0.2817(2) 0.0346(10) Uani 1 1 d . . .
H4 H 0.1296 1.0816 0.2985 0.042 Uiso 1 1 calc R . .
C5 C 0.18878(11) 1.0564(4) 0.3246(2) 0.0248(7) Uani 1 1 d . . .
C6 C 0.22519(12) 1.0020(5) 0.3010(2) 0.0300(8) Uani 1 1 d . . .
H6 H 0.2486 1.0076 0.3308 0.036 Uiso 1 1 calc R . .
C7 C 0.22699(12) 0.9393(5) 0.2335(2) 0.0302(8) Uani 1 1 d . . .
H7 H 0.2519 0.9032 0.2167 0.036 Uiso 1 1 calc R . .
C8 C 0.18661(11) 1.1254(4) 0.39731(19) 0.0230(6) Uani 1 1 d . . .
O3 O 0.15430(9) 1.1876(4) 0.41167(16) 0.0288(6) Uani 1 1 d . . .
O4 O 0.21594(9) 1.1144(3) 0.43925(15) 0.0245(5) Uani 1 1 d . . .
O5 O 0.09811(11) 0.6607(5) 0.0230(2) 0.0496(10) Uani 1 1 d . . .
O6 O 0.1037(6) 0.5258(18) -0.0721(8) 0.064(3) Uani 0.50 1 d PDU . .
O6' O 0.1077(6) 0.492(2) -0.0547(9) 0.074(4) Uani 0.50 1 d PDU . .
C9 C 0.08490(16) 0.5672(7) -0.0166(4) 0.0590(17) Uani 1 1 d DU . .
C10 C 0.04070(16) 0.5317(7) -0.0080(4) 0.0527(15) Uani 1 1 d . . .
C11 C 0.0236(2) 0.4247(9) -0.0461(5) 0.072(2) Uani 1 1 d . . .
H11 H 0.0397 0.3737 -0.0792 0.087 Uiso 1 1 calc R . .
C12 C 0.0171(2) 0.6115(9) 0.0374(5) 0.068(2) Uani 1 1 d . . .
H12 H 0.0283 0.6893 0.0623 0.082 Uiso 1 1 calc R . .
O7 O 0.20149(8) 0.5931(3) -0.00612(15) 0.0225(5) Uani 1 1 d . . .
O8 O 0.17988(13) 0.4847(4) 0.0922(2) 0.0479(10) Uani 1 1 d . . .
C13 C 0.20077(13) 0.4866(4) 0.0385(2) 0.0283(8) Uani 1 1 d . . .
C14 C 0.22688(12) 0.3652(4) 0.0176(2) 0.0245(7) Uani 1 1 d . . .
C15 C 0.23086(15) 0.2541(5) 0.0670(2) 0.0311(8) Uani 1 1 d . . .
H15 H 0.2176 0.2576 0.1123 0.037 Uiso 1 1 calc R . .
C16 C 0.24586(13) 0.3600(4) -0.0488(2) 0.0280(7) Uani 1 1 d . . .
H16 H 0.2429 0.4350 -0.0820 0.034 Uiso 1 1 calc R . .
N1N N 0.1262(3) 0.4483(10) -0.2254(5) 0.094(2) Uani 1 1 d U A 1
C1N C 0.1084(6) 0.390(2) -0.2978(9) 0.077(4) Uani 0.50 1 d PU A 1
H1N1 H 0.1282 0.4006 -0.3364 0.116 Uiso 0.50 1 calc PR A 1
H1N2 H 0.0838 0.4407 -0.3106 0.116 Uiso 0.50 1 calc PR A 1
H1N3 H 0.1020 0.2905 -0.2918 0.116 Uiso 0.50 1 calc PR A 1
C2N C 0.1367(6) 0.5900(18) -0.2346(9) 0.079(4) Uani 0.50 1 d PU A 1
H2N1 H 0.1618 0.5963 -0.2621 0.119 Uiso 0.50 1 calc PR A 1
H2N2 H 0.1405 0.6336 -0.1871 0.119 Uiso 0.50 1 calc PR A 1
H2N3 H 0.1150 0.6381 -0.2610 0.119 Uiso 0.50 1 calc PR A 1
C3N C 0.0918(6) 0.415(2) -0.1875(9) 0.081(4) Uani 0.50 1 d PU A 1
H3N1 H 0.0895 0.3134 -0.1836 0.122 Uiso 0.50 1 calc PR A 1
H3N2 H 0.0681 0.4521 -0.2130 0.122 Uiso 0.50 1 calc PR A 1
H3N3 H 0.0934 0.4557 -0.1390 0.122 Uiso 0.50 1 calc PR A 1
C4N C 0.1638(6) 0.374(2) -0.1968(11) 0.090(4) Uani 0.50 1 d PU A 1
H4N1 H 0.1872 0.4005 -0.2257 0.135 Uiso 0.50 1 calc PR A 1
H4N2 H 0.1598 0.2726 -0.2000 0.135 Uiso 0.50 1 calc PR A 1
H4N3 H 0.1685 0.3999 -0.1462 0.135 Uiso 0.50 1 calc PR A 1
O1D O 0.0727(7) 1.251(2) 0.1473(11) 0.140(8) Uani 0.50 1 d PD B 1
C1D C 0.0993(5) 1.2455(17) 0.0971(9) 0.073(5) Uani 0.50 1 d PD B 1
H1D H 0.1201 1.3135 0.0957 0.087 Uiso 0.50 1 calc PR B 1
N1D N 0.0981(3) 1.1479(12) 0.0481(8) 0.059(3) Uani 0.50 1 d PD B 1
C2D C 0.0705(7) 1.032(2) 0.0491(14) 0.100(7) Uani 0.50 1 d PDU B 1
H2D1 H 0.0746 0.9745 0.0061 0.149 Uiso 0.50 1 calc PR B 1
H2D2 H 0.0427 1.0676 0.0492 0.149 Uiso 0.50 1 calc PR B 1
H2D3 H 0.0752 0.9765 0.0927 0.149 Uiso 0.50 1 calc PR B 1
C3D C 0.1279(6) 1.157(2) -0.0082(11) 0.085(7) Uani 0.50 1 d PD B 1
H3D1 H 0.1241 1.0794 -0.0422 0.128 Uiso 0.50 1 calc PR B 1
H3D2 H 0.1549 1.1515 0.0132 0.128 Uiso 0.50 1 calc PR B 1
H3D3 H 0.1248 1.2454 -0.0340 0.128 Uiso 0.50 1 calc PR B 1
O1W O 0.0895(13) 0.215(5) -0.1455(18) 0.126(13) Uani 0.25 1 d P C 2
O2W O 0.1095(14) 1.162(5) -0.006(3) 0.126(16) Uani 0.25 1 d PU D 2

loop_
_atom_site_aniso_label
_atom_site_aniso_U_11
_atom_site_aniso_U_22
_atom_site_aniso_U_33
_atom_site_aniso_U_23
_atom_site_aniso_U_13
_atom_site_aniso_U_12
Zn1 0.01323(16) 0.01990(19) 0.01873(18) -0.00001(13) -0.00018(12) -0.00354(12)
Zn2 0.0124(2) 0.0159(2) 0.0145(2) 0.00030(17) -0.00019(16) -0.00079(16)
O1 0.0267(13) 0.0416(17) 0.0209(12) -0.0093(12) -0.0018(10) 0.0037(12)
O2 0.0252(12) 0.0337(15) 0.0172(11) -0.0053(10) 0.0006(9) 0.0000(10)
C1 0.0271(16) 0.0271(17) 0.0164(13) -0.0037(12) 0.0027(12) -0.0041(13)
C2 0.0226(15) 0.0312(19) 0.0190(14) -0.0066(13) 0.0011(12) -0.0020(13)
C3 0.0208(16) 0.059(3) 0.0249(17) -0.0190(18) -0.0043(13) 0.0033(17)
C4 0.0175(15) 0.059(3) 0.0277(18) -0.0196(19) -0.0022(13) 0.0040(16)
C5 0.0209(15) 0.0330(19) 0.0204(15) -0.0080(13) -0.0027(12) -0.0002(13)
C6 0.0230(16) 0.045(2) 0.0217(16) -0.0117(15) -0.0032(13) 0.0034(15)
C7 0.0216(16) 0.049(3) 0.0204(16) -0.0115(16) 0.0001(12) 0.0030(15)
C8 0.0244(15) 0.0262(17) 0.0183(14) -0.0056(12) -0.0021(11) 0.0000(12)
O3 0.0233(12) 0.0416(17) 0.0214(12) -0.0083(11) -0.0014(10) -0.0009(11)
O4 0.0262(12) 0.0258(13) 0.0213(12) -0.0048(10) -0.0050(9) 0.0003(10)
O5 0.0265(16) 0.062(3) 0.061(2) 0.005(2) 0.0021(16) -0.0188(17)
O6 0.030(5) 0.066(7) 0.097(7) -0.012(5) 0.016(5) -0.008(4)
O6' 0.034(5) 0.069(7) 0.119(7) -0.013(6) 0.006(6) -0.002(5)
C9 0.025(2) 0.052(3) 0.100(5) -0.006(3) 0.009(3) -0.012(2)
C10 0.025(2) 0.059(4) 0.075(4) 0.000(3) 0.005(2) -0.018(2)
C11 0.043(3) 0.074(5) 0.101(6) -0.031(5) 0.022(4) -0.018(3)
C12 0.037(3) 0.074(5) 0.094(6) -0.027(4) 0.009(3) -0.018(3)
O7 0.0199(11) 0.0166(11) 0.0308(13) 0.0012(9) -0.0014(10) -0.0018(8)
O8 0.056(2) 0.0315(18) 0.057(2) 0.0089(16) 0.0298(19) 0.0075(16)
C13 0.0275(17) 0.0213(17) 0.036(2) 0.0012(14) 0.0040(15) 0.0001(13)
C14 0.0269(16) 0.0154(14) 0.0312(18) 0.0025(12) 0.0017(13) -0.0031(12)
C15 0.041(2) 0.0242(17) 0.0280(18) 0.0010(15) 0.0093(16) 0.0009(16)
C16 0.036(2) 0.0221(17) 0.0257(17) 0.0036(13) 0.0004(14) -0.0015(14)
N1N 0.100(5) 0.104(5) 0.078(4) -0.017(4) 0.040(4) -0.006(4)
C1N 0.084(8) 0.086(8) 0.062(7) -0.013(7) 0.024(6) -0.011(7)
C2N 0.117(9) 0.068(7) 0.055(6) -0.023(6) 0.031(6) -0.017(7)
C3N 0.084(8) 0.100(9) 0.059(7) -0.023(7) 0.038(6) -0.020(7)
C4N 0.088(8) 0.104(9) 0.078(8) -0.027(8) 0.012(7) 0.011(8)
O1D 0.141(17) 0.153(17) 0.126(15) 0.034(13) 0.063(13) 0.000(13)
C1D 0.059(9) 0.073(10) 0.086(12) 0.025(9) -0.004(8) 0.006(8)
N1D 0.048(6) 0.044(6) 0.085(9) -0.006(6) -0.005(6) -0.003(5)
C2D 0.097(8) 0.095(8) 0.107(8) 0.002(5) -0.003(5) -0.001(5)
C3D 0.067(11) 0.056(10) 0.13(2) -0.022(10) -0.034(12) 0.003(8)
O1W 0.14(3) 0.16(4) 0.08(2) -0.01(2) 0.03(2) 0.00(3)
O2W 0.126(17) 0.124(17) 0.128(17) 0.001(5) 0.001(5) 0.001(5)

loop_
_atom_type_symbol
_atom_type_description
_atom_type_scat_dispersion_real
_atom_type_scat_dispersion_imag
_atom_type_scat_source
C C 0.0033 0.0016 'International Tables Vol C Tables 4.2.6.8 and 6.1.1.4'
H H 0.0000 0.0000 'International Tables Vol C Tables 4.2.6.8 and 6.1.1.4'
N N 0.0061 0.0033 'International Tables Vol C Tables 4.2.6.8 and 6.1.1.4'
O O 0.0106 0.0060 'International Tables Vol C Tables 4.2.6.8 and 6.1.1.4'
Zn Zn 0.2839 1.4301 'International Tables Vol C Tables 4.2.6.8 and 6.1.1.4'

loop_
_geom_angle_atom_site_label_1
_geom_angle_atom_site_label_2
_geom_angle_atom_site_label_3
_geom_angle
_geom_angle_site_symmetry_1
_geom_angle_site_symmetry_3
_geom_angle_publ_flag
O1 Zn1 O3 110.87(15) . 6_575 yes
O1 Zn1 O7 109.62(12) . . yes
O5 Zn1 O1 97.66(17) . . yes
O5 Zn1 O3 107.49(16) . 6_575 yes
O5 Zn1 O7 130.48(17) . . yes
O7 Zn1 O3 100.37(12) . 6_575 yes
O2 Zn2 O2 180 . 7_565 yes
O2 Zn2 O4 85.37(12) 7_565 6_575 yes
O2 Zn2 O4 85.38(12) . 4_545 yes
O2 Zn2 O4 94.62(12) 7_565 4_545 ?
O2 Zn2 O4 94.63(12) . 6_575 yes
O2 Zn2 O7 89.45(11) 7_565 . ?
O2 Zn2 O7 89.46(11) . 7_565 yes
O2 Zn2 O7 90.54(11) 7_565 7_565 ?
O2 Zn2 O7 90.55(11) . . yes
O4 Zn2 O4 180 6_575 4_545 yes
O4 Zn2 O7 89.58(11) 4_545 . yes
O4 Zn2 O7 89.58(11) 6_575 7_565 ?
O4 Zn2 O7 90.42(11) 4_545 7_565 ?
O4 Zn2 O7 90.42(11) 6_575 . yes
O7 Zn2 O7 179.996(1) . 7_565 yes
C1 O1 Zn1 124.3(3) . . ?
C1 O2 Zn2 133.6(2) . . ?
O1 C1 C2 116.3(3) . . ?
O2 C1 O1 126.4(3) . . ?
O2 C1 C2 117.2(3) . . ?
C3 C2 C1 119.6(3) . . ?
C3 C2 C7 120.3(3) . . ?
C7 C2 C1 120.1(3) . . ?
C2 C3 H3 120.5 . . ?
C2 C3 C4 119.1(4) . . ?
C4 C3 H3 120.5 . . ?
C3 C4 H4 119.7 . . ?
C5 C4 C3 120.6(4) . . ?
C5 C4 H4 119.7 . . ?
C4 C5 C6 120.2(3) . . ?
C4 C5 C8 120.1(3) . . ?
C6 C5 C8 119.7(3) . . ?
C5 C6 H6 120.3 . . ?
C7 C6 C5 119.3(4) . . ?
C7 C6 H6 120.3 . . ?
C2 C7 H7 119.7 . . ?
C6 C7 C2 120.5(4) . . ?
C6 C7 H7 119.7 . . ?
O3 C8 C5 116.5(3) . . ?
O4 C8 C5 118.6(3) . . ?
O4 C8 O3 124.9(3) . . ?
C8 O3 Zn1 116.0(2) . 6_576 ?
C8 O4 Zn2 135.4(3) . 4 ?
C9 O5 Zn1 114.0(4) . . ?
O5 C9 O6 122.2(11) . . ?
O5 C9 O6' 122.3(12) . . ?
O5 C9 C10 116.1(5) . . ?
O6 C9 C10 119.7(11) . . ?
O6' C9 O6 21.5(14) . . ?
O6' C9 C10 120.9(12) . . ?
C11 C10 C9 120.8(6) . . ?
C11 C10 C12 119.7(5) . . ?
C12 C10 C9 119.4(6) . . ?
C10 C11 H11 119.3 . . ?
C10 C11 C12 121.5(7) . 5_565 ?
C12 C11 H11 119.3 5_565 . ?
C10 C12 C11 118.7(6) . 5_565 ?
C10 C12 H12 120.6 . . ?
C11 C12 H12 120.6 5_565 . ?
Zn1 O7 Zn2 101.28(12) . . ?
C13 O7 Zn1 111.4(2) . . ?
C13 O7 Zn2 121.1(2) . . ?
O7 C13 C14 115.4(4) . . ?
O8 C13 O7 122.6(4) . . ?
O8 C13 C14 122.0(4) . . ?
C15 C14 C13 118.1(4) . . ?
C16 C14 C13 121.5(4) . . ?
C16 C14 C15 120.4(4) . . ?
C14 C15 H15 120.3 . . ?
C16 C15 C14 119.4(4) 7 . ?
C16 C15 H15 120.3 7 . ?
C14 C16 H16 119.9 . . ?
C15 C16 C14 120.2(4) 7 . ?
C15 C16 H16 119.9 7 . ?
C2N N1N C1N 109.6(12) . . ?
C2N N1N C4N 106.9(14) . . ?
C3N N1N C1N 92.5(11) . . ?
C3N N1N C2N 119.3(13) . . ?
C3N N1N C4N 113.0(15) . . ?
C4N N1N C1N 115.3(12) . . ?
N1N C1N H1N1 109.5 . . ?
N1N C1N H1N2 109.5 . . ?
N1N C1N H1N3 109.5 . . ?
H1N1 C1N H1N2 109.5 . . ?
H1N1 C1N H1N3 109.5 . . ?
H1N2 C1N H1N3 109.5 . . ?
N1N C2N H2N1 109.5 . . ?
N1N C2N H2N2 109.5 . . ?
N1N C2N H2N3 109.5 . . ?
H2N1 C2N H2N2 109.5 . . ?
H2N1 C2N H2N3 109.5 . . ?
H2N2 C2N H2N3 109.5 . . ?
N1N C3N H3N1 109.5 . . ?
N1N C3N H3N2 109.5 . . ?
N1N C3N H3N3 109.5 . . ?
H3N1 C3N H3N2 109.5 . . ?
H3N1 C3N H3N3 109.5 . . ?
H3N2 C3N H3N3 109.5 . . ?
N1N C4N H4N1 109.5 . . ?
N1N C4N H4N2 109.5 . . ?
N1N C4N H4N3 109.5 . . ?
H4N1 C4N H4N2 109.5 . . ?
H4N1 C4N H4N3 109.5 . . ?
H4N2 C4N H4N3 109.5 . . ?
O1D C1D H1D 119.4 . . ?
O1D C1D N1D 121.1(19) . . ?
N1D C1D H1D 119.4 . . ?
C1D N1D C2D 124.0(16) . . ?
C1D N1D C3D 116.3(13) . . ?
C2D N1D C3D 119.6(15) . . ?
N1D C2D H2D1 109.5 . . ?
N1D C2D H2D2 109.5 . . ?
N1D C2D H2D3 109.5 . . ?
H2D1 C2D H2D2 109.5 . . ?
H2D1 C2D H2D3 109.5 . . ?
H2D2 C2D H2D3 109.5 . . ?
N1D C3D H3D1 109.5 . . ?
N1D C3D H3D2 109.5 . . ?
N1D C3D H3D3 109.5 . . ?
H3D1 C3D H3D2 109.5 . . ?
H3D1 C3D H3D3 109.5 . . ?
H3D2 C3D H3D3 109.5 . . ?

loop_
_geom_bond_atom_site_label_1
_geom_bond_atom_site_label_2
_geom_bond_distance
_geom_bond_site_symmetry_2
_geom_bond_publ_flag
Zn1 O1 1.951(3) . yes
Zn1 O3 1.973(3) 6_575 yes
Zn1 O5 1.926(3) . yes
Zn1 O7 1.964(3) . yes
Zn2 O2 2.041(3) . yes
Zn2 O2 2.041(3) 7_565 ?
Zn2 O4 2.052(3) 4_545 yes
Zn2 O4 2.052(3) 6_575 ?
Zn2 O7 2.205(3) . yes
Zn2 O7 2.205(3) 7_565 ?
O1 C1 1.273(5) . ?
O2 C1 1.260(5) . ?
C1 C2 1.498(5) . ?
C2 C3 1.380(6) . ?
C2 C7 1.398(5) . ?
C3 H3 0.9500 . ?
C3 C4 1.400(6) . ?
C4 H4 0.9500 . ?
C4 C5 1.386(5) . ?
C5 C6 1.389(6) . ?
C5 C8 1.501(5) . ?
C6 H6 0.9500 . ?
C6 C7 1.387(5) . ?
C7 H7 0.9500 . ?
C8 O3 1.256(5) . ?
C8 O4 1.243(4) . ?
O3 Zn1 1.973(3) 6_576 ?
O4 Zn2 2.052(3) 4 ?
O5 C9 1.236(8) . ?
O6 C9 1.269(9) . ?
O6' C9 1.262(9) . ?
C9 C10 1.514(7) . ?
C10 C11 1.364(10) . ?
C10 C12 1.384(10) . ?
C11 H11 0.9500 . ?
C11 C12 1.405(9) 5_565 ?
C12 C11 1.405(9) 5_565 ?
C12 H12 0.9500 . ?
O7 C13 1.313(5) . ?
O8 C13 1.216(6) . ?
C13 C14 1.503(6) . ?
C14 C15 1.409(6) . ?
C14 C16 1.386(6) . ?
C15 H15 0.9500 . ?
C15 C16 1.383(6) 7 ?
C16 C15 1.383(6) 7 ?
C16 H16 0.9500 . ?
N1N C1N 1.564(19) . ?
N1N C2N 1.414(19) . ?
N1N C3N 1.381(16) . ?
N1N C4N 1.53(2) . ?
C1N H1N1 0.9800 . ?
C1N H1N2 0.9800 . ?
C1N H1N3 0.9800 . ?
C2N H2N1 0.9800 . ?
C2N H2N2 0.9800 . ?
C2N H2N3 0.9800 . ?
C3N H3N1 0.9800 . ?
C3N H3N2 0.9800 . ?
C3N H3N3 0.9800 . ?
C4N H4N1 0.9800 . ?
C4N H4N2 0.9800 . ?
C4N H4N3 0.9800 . ?
O1D C1D 1.286(15) . ?
C1D H1D 0.9500 . ?
C1D N1D 1.304(15) . ?
N1D C2D 1.438(16) . ?
N1D C3D 1.443(17) . ?
C2D H2D1 0.9800 . ?
C2D H2D2 0.9800 . ?
C2D H2D3 0.9800 . ?
C3D H3D1 0.9800 . ?
C3D H3D2 0.9800 . ?
C3D H3D3 0.9800 . ?
